data_7239338
loop_
_publ_author_name
'Tusy, Chuong'
'Huang, Lili'
'Jin, Jingpeng'
'Xia, Jiangbin'

_publ_section_title
;
 Synthesis and investigation of novel thiophene derivatives containing
 heteroatom linkers for solid state polymerization
;
_journal_issue 16
_journal_name_full 'RSC Advances'
_journal_page_first 8011
_journal_paper_doi 10.1039/c3ra45014g
_journal_volume 4
_journal_year 2014
_chemical_formula_sum 'C14 H14 I2 O4 S2 Si'
_chemical_formula_weight 592.26
_space_group_IT_number 45
_space_group_name_Hall 'I 2 -2c'
_space_group_name_H-M_alt 'I b a 2'
_symmetry_cell_setting orthorhombic
_symmetry_space_group_name_H-M 'I b a 2'
_atom_sites_solution_hydrogens geom
_atom_sites_solution_primary direct
_atom_sites_solution_secondary difmap
_audit_creation_method SHELXL-97
_cell_angle_alpha 90.00
_cell_angle_beta 90.00
_cell_angle_gamma 90.00
_cell_formula_units_Z 8
_cell_length_a 16.903(8)
_cell_length_b 28.697(13)
_cell_length_c 8.005(4)
_cell_measurement_reflns_used 3850
_cell_measurement_temperature 296(2)
_cell_measurement_theta_max 26.00
_cell_measurement_theta_min 2.45
_cell_volume 3883(3)
_computing_cell_refinement 'Bruker SMART'
_computing_data_collection 'Bruker SMART'
_computing_data_reduction 'Bruker SAINT'
_computing_molecular_graphics 'Bruker SHELXTL'
_computing_publication_material 'Bruker SHELXTL'
_computing_structure_refinement 'SHELXL-97 (Sheldrick, 1997)'
_computing_structure_solution 'SHELXS-97 (Sheldrick, 1990)'
_diffrn_ambient_temperature 296(2)
_diffrn_measured_fraction_theta_full 0.999
_diffrn_measured_fraction_theta_max 0.999
_diffrn_measurement_device_type 'CCD area detector'
_diffrn_measurement_method 'phi and omega scans'
_diffrn_radiation_monochromator graphite
_diffrn_radiation_source 'fine-focus sealed tube'
_diffrn_radiation_type MoK\a
_diffrn_radiation_wavelength 0.71073
_diffrn_reflns_av_R_equivalents 0.0355
_diffrn_reflns_av_sigmaI/netI 0.0377
_diffrn_reflns_limit_h_max 20
_diffrn_reflns_limit_h_min -16
_diffrn_reflns_limit_k_max 32
_diffrn_reflns_limit_k_min -35
_diffrn_reflns_limit_l_max 9
_diffrn_reflns_limit_l_min -9
_diffrn_reflns_number 11749
_diffrn_reflns_theta_full 26.00
_diffrn_reflns_theta_max 26.00
_diffrn_reflns_theta_min 1.40
_exptl_absorpt_coefficient_mu 3.530
_exptl_absorpt_correction_T_max 0.5387
_exptl_absorpt_correction_T_min 0.4275
_exptl_absorpt_correction_type multi-scan
_exptl_absorpt_process_details SADABS
_exptl_crystal_density_diffrn 2.026
_exptl_crystal_density_meas 0
_exptl_crystal_density_method 'not measured'
_exptl_crystal_description BLOCK
_exptl_crystal_F_000 2256
_exptl_crystal_size_max 0.29
_exptl_crystal_size_mid 0.22
_exptl_crystal_size_min 0.20
_refine_diff_density_max 4.556
_refine_diff_density_min -0.914
_refine_diff_density_rms 0.196
_refine_ls_abs_structure_details 'Flack H D (1983), Acta Cryst. A39, 876-881'
_refine_ls_abs_structure_Flack 0.00
_refine_ls_extinction_method none
_refine_ls_goodness_of_fit_ref 1.050
_refine_ls_hydrogen_treatment constr
_refine_ls_matrix_type full
_refine_ls_number_parameters 210
_refine_ls_number_reflns 3775
_refine_ls_number_restraints 2
_refine_ls_restrained_S_all 1.052
_refine_ls_R_factor_all 0.0854
_refine_ls_R_factor_gt 0.0741
_refine_ls_shift/su_max 0.000
_refine_ls_shift/su_mean 0.000
_refine_ls_structure_factor_coef Fsqd
_refine_ls_weighting_details 'calc w=1/[\s^2^(Fo^2^)+(0.1095P)^2^+54.3190P] where P=(Fo^2^+2Fc^2^)/3'
_refine_ls_weighting_scheme calc
_refine_ls_wR_factor_gt 0.1931
_refine_ls_wR_factor_ref 0.2056
_reflns_number_gt 3177
_reflns_number_total 3775
_reflns_threshold_expression >2sigma(I)
_cod_data_source_file c3ra45014g.txt
_cod_data_source_block xjb1
_cod_depositor_comments
;
The following automatic conversions were performed:

data item '_symmetry_cell_setting' value 'Orthorhombic' was changed
to 'orthorhombic' in accordance with the
/home/saulius/struct/COD-crude-data/automatic-downloads/DataCite-retrospective/RSC/depositions/lib/dictionaries/cif_core.dic
dictionary named 'cif_core.dic' version 2.4.2 last updated on
2011-04-26.

Automatic conversion script
Id: cif_fix_values 6909 2019-04-08 15:41:33Z antanas 
;
_cod_original_sg_symbol_H-M Iba2
_cod_database_code 7239338

loop_
_symmetry_equiv_pos_as_xyz
'x, y, z'
'-x, -y, z'
'x+1/2, -y+1/2, z'
'-x+1/2, y+1/2, z'
'x+1/2, y+1/2, z+1/2'
'-x+1/2, -y+1/2, z+1/2'
'x+1, -y+1, z+1/2'
'-x+1, y+1, z+1/2'

loop_
_atom_site_label
_atom_site_type_symbol
_atom_site_fract_x
_atom_site_fract_y
_atom_site_fract_z
_atom_site_U_iso_or_equiv
_atom_site_adp_type
_atom_site_occupancy
_atom_site_symmetry_multiplicity
_atom_site_calc_flag
_atom_site_refinement_flags
I1 I 0.84027(6) 0.68428(3) 0.8444(2) 0.0817(5) Uani 1 1 d .
I2 I 0.63172(7) 0.97065(4) 1.39876(17) 0.0766(4) Uani 1 1 d .
Si1 Si 0.86420(15) 0.90207(10) 0.8451(5) 0.0439(7) Uani 1 1 d .
S1 S 0.81454(14) 0.79768(9) 0.8516(4) 0.0443(6) Uani 1 1 d .
S2 S 0.7839(2) 0.94091(11) 1.1660(5) 0.0540(8) Uani 1 1 d .
C4 C 0.8880(6) 0.8391(4) 0.8503(16) 0.042(2) Uani 1 1 d .
C1 C 0.8802(6) 0.7523(4) 0.8470(16) 0.044(3) Uani 1 1 d .
C3 C 0.9612(6) 0.8171(4) 0.8472(14) 0.037(2) Uani 1 1 d .
C2 C 0.9549(6) 0.7674(4) 0.8439(15) 0.042(2) Uani 1 1 d .
O2 O 1.0198(4) 0.7392(3) 0.8420(14) 0.059(2) Uani 1 1 d .
O1 O 1.0308(4) 0.8398(3) 0.8451(14) 0.056(2) Uani 1 1 d .
C6 C 1.0961(9) 0.8121(5) 0.859(5) 0.142(14) Uani 1 1 d D
H6A H 1.1161 0.8154 0.9722 0.171 Uiso 1 1 calc R
H6B H 1.1363 0.8244 0.7849 0.171 Uiso 1 1 calc R
C5 C 1.0885(8) 0.7621(5) 0.825(4) 0.111(9) Uani 1 1 d D
H5A H 1.1056 0.7574 0.7103 0.134 Uiso 1 1 calc R
H5B H 1.1267 0.7464 0.8952 0.134 Uiso 1 1 calc R
C9 C 0.7758(7) 0.9119(4) 0.9795(17) 0.046(3) Uani 1 1 d .
C7 C 0.8361(11) 0.9172(7) 0.624(2) 0.074(4) Uani 1 1 d .
H7A H 0.8826 0.9174 0.5554 0.111 Uiso 1 1 calc R
H7B H 0.8119 0.9475 0.6220 0.111 Uiso 1 1 calc R
H7C H 0.7994 0.8945 0.5823 0.111 Uiso 1 1 calc R
C8 C 0.9480(9) 0.9368(6) 0.917(4) 0.095(7) Uani 1 1 d .
H8A H 0.9938 0.9295 0.8510 0.143 Uiso 1 1 calc R
H8B H 0.9586 0.9297 1.0322 0.143 Uiso 1 1 calc R
H8C H 0.9357 0.9693 0.9061 0.143 Uiso 1 1 calc R
C10 C 0.6982(7) 0.8990(5) 0.9452(12) 0.045(3) Uani 1 1 d .
C11 C 0.6467(7) 0.9147(4) 1.074(2) 0.053(3) Uani 1 1 d .
C12 C 0.6832(8) 0.9380(4) 1.2035(17) 0.049(3) Uani 1 1 d .
O3 O 0.6760(5) 0.8758(4) 0.8168(14) 0.069(3) Uani 1 1 d .
O4 O 0.5675(5) 0.9085(3) 1.0725(13) 0.056(2) Uani 1 1 d .
C14 C 0.5478(11) 0.8754(8) 0.941(2) 0.095(7) Uani 1 1 d .
H14A H 0.5511 0.8443 0.9881 0.114 Uiso 1 1 calc R
H14B H 0.4930 0.8805 0.9098 0.114 Uiso 1 1 calc R
C13 C 0.5921(9) 0.8759(9) 0.797(2) 0.094(7) Uani 1 1 d .
H13A H 0.5776 0.9034 0.7337 0.112 Uiso 1 1 calc R
H13B H 0.5775 0.8490 0.7310 0.112 Uiso 1 1 calc R

loop_
_atom_site_aniso_label
_atom_site_aniso_U_11
_atom_site_aniso_U_22
_atom_site_aniso_U_33
_atom_site_aniso_U_23
_atom_site_aniso_U_13
_atom_site_aniso_U_12
I1 0.0526(5) 0.0420(4) 0.1506(12) -0.0034(6) -0.0079(7) 0.0056(3)
I2 0.0844(7) 0.0653(6) 0.0801(7) -0.0258(5) 0.0123(6) 0.0014(5)
Si1 0.0296(13) 0.0402(15) 0.062(2) 0.0005(14) 0.0012(16) 0.0023(10)
S1 0.0290(11) 0.0416(12) 0.0623(18) -0.0028(13) -0.0014(13) 0.0066(9)
S2 0.0456(17) 0.0515(18) 0.065(2) -0.0104(15) -0.0120(15) -0.0033(13)
C4 0.027(4) 0.043(5) 0.055(7) -0.009(5) -0.004(5) 0.008(4)
C1 0.041(5) 0.043(6) 0.050(7) 0.006(5) -0.001(6) 0.014(4)
C3 0.030(4) 0.052(5) 0.027(5) 0.002(5) 0.002(5) 0.010(4)
C2 0.033(5) 0.052(6) 0.041(6) 0.005(5) 0.002(5) 0.013(4)
O2 0.035(4) 0.057(5) 0.086(7) 0.002(5) 0.003(5) 0.019(3)
O1 0.027(3) 0.065(5) 0.076(6) 0.008(5) -0.009(4) 0.002(3)
C6 0.034(7) 0.074(11) 0.32(4) 0.03(2) 0.03(2) 0.015(7)
C5 0.040(7) 0.088(11) 0.21(3) 0.026(16) 0.010(13) 0.030(8)
C9 0.030(5) 0.047(6) 0.061(7) 0.004(5) -0.008(5) 0.003(5)
C7 0.070(10) 0.084(12) 0.069(9) -0.002(8) -0.002(8) 0.016(8)
C8 0.042(7) 0.077(10) 0.17(2) -0.034(13) 0.008(11) -0.004(7)
C10 0.043(6) 0.070(8) 0.021(5) -0.001(5) -0.007(4) 0.021(6)
C11 0.028(5) 0.031(6) 0.099(11) 0.010(6) -0.006(6) 0.000(4)
C12 0.052(7) 0.039(6) 0.054(7) -0.008(5) 0.002(6) -0.002(5)
O3 0.040(4) 0.083(6) 0.083(7) -0.042(6) -0.010(5) 0.006(4)
O4 0.030(4) 0.062(5) 0.075(6) -0.014(5) -0.002(4) 0.004(4)
C14 0.073(11) 0.122(15) 0.089(14) -0.057(12) -0.017(10) -0.009(11)
C13 0.050(8) 0.162(18) 0.068(11) -0.053(12) 0.017(8) -0.039(10)

loop_
_atom_type_symbol
_atom_type_description
_atom_type_scat_dispersion_real
_atom_type_scat_dispersion_imag
_atom_type_scat_source
C C 0.0033 0.0016 'International Tables Vol C Tables 4.2.6.8 and 6.1.1.4'
H H 0.0000 0.0000 'International Tables Vol C Tables 4.2.6.8 and 6.1.1.4'
O O 0.0106 0.0060 'International Tables Vol C Tables 4.2.6.8 and 6.1.1.4'
Si Si 0.0817 0.0704 'International Tables Vol C Tables 4.2.6.8 and 6.1.1.4'
S S 0.1246 0.1234 'International Tables Vol C Tables 4.2.6.8 and 6.1.1.4'
I I -0.4742 1.8119 'International Tables Vol C Tables 4.2.6.8 and 6.1.1.4'

loop_
_geom_angle_atom_site_label_1
_geom_angle_atom_site_label_2
_geom_angle_atom_site_label_3
_geom_angle
C8 Si1 C4 110.9(7)
C8 Si1 C9 110.9(8)
C4 Si1 C9 108.0(5)
C8 Si1 C7 111.5(11)
C4 Si1 C7 107.6(7)
C9 Si1 C7 107.8(7)
C1 S1 C4 93.3(5)
C9 S2 C12 92.8(6)
C3 C4 S1 109.2(8)
C3 C4 Si1 129.5(8)
S1 C4 Si1 121.2(5)
C2 C1 S1 111.5(8)
C2 C1 I1 128.0(8)
S1 C1 I1 120.5(6)
O1 C3 C4 124.0(10)
O1 C3 C2 123.2(9)
C4 C3 C2 112.8(9)
C1 C2 O2 124.6(10)
C1 C2 C3 113.2(9)
O2 C2 C3 122.2(10)
C5 O2 C2 113.9(9)
C3 O1 C6 115.1(10)
O1 C6 C5 118.9(15)
O2 C5 C6 122.4(13)
C10 C9 S2 112.1(9)
C10 C9 Si1 127.1(10)
S2 C9 Si1 120.8(7)
O3 C10 C9 124.9(11)
O3 C10 C11 124.5(12)
C9 C10 C11 110.6(11)
O4 C11 C12 120.9(13)
O4 C11 C10 124.0(13)
C12 C11 C10 115.1(11)
C11 C12 S2 109.5(10)
C11 C12 I2 127.9(10)
S2 C12 I2 122.4(7)
C10 O3 C13 112.2(11)
C11 O4 C14 108.5(12)
C13 C14 O4 118.3(17)
C14 C13 O3 116.8(16)

loop_
_geom_bond_atom_site_label_1
_geom_bond_atom_site_label_2
_geom_bond_distance
I1 C1 2.066(11)
I2 C12 2.019(13)
Si1 C8 1.825(16)
Si1 C4 1.851(11)
Si1 C9 1.862(13)
Si1 C7 1.882(19)
S1 C1 1.712(10)
S1 C4 1.719(11)
S2 C9 1.716(14)
S2 C12 1.731(14)
C4 C3 1.389(13)
C1 C2 1.335(16)
C3 O1 1.346(13)
C3 C2 1.430(15)
C2 O2 1.365(12)
O2 C5 1.341(18)
O1 C6 1.365(17)
C6 C5 1.466(10)
C9 C10 1.390(17)
C10 O3 1.282(15)
C10 C11 1.423(19)
C11 O4 1.350(14)
C11 C12 1.38(2)
O3 C13 1.427(19)
O4 C14 1.458(18)
C14 C13 1.37(2)

loop_
_geom_torsion_atom_site_label_1
_geom_torsion_atom_site_label_2
_geom_torsion_atom_site_label_3
_geom_torsion_atom_site_label_4
_geom_torsion
C1 S1 C4 C3 -0.3(10)
C1 S1 C4 Si1 177.4(8)
C8 Si1 C4 C3 -22.7(16)
C9 Si1 C4 C3 -144.5(12)
C7 Si1 C4 C3 99.5(13)
C8 Si1 C4 S1 160.1(11)
C9 Si1 C4 S1 38.3(10)
C7 Si1 C4 S1 -77.7(10)
C4 S1 C1 C2 -0.2(11)
C4 S1 C1 I1 -179.6(8)
S1 C4 C3 O1 179.8(10)
Si1 C4 C3 O1 2(2)
S1 C4 C3 C2 0.7(14)
Si1 C4 C3 C2 -176.7(9)
S1 C1 C2 O2 179.1(11)
I1 C1 C2 O2 -2(2)
S1 C1 C2 C3 0.7(14)
I1 C1 C2 C3 -179.9(9)
O1 C3 C2 C1 180.0(12)
C4 C3 C2 C1 -0.9(16)
O1 C3 C2 O2 1.5(19)
C4 C3 C2 O2 -179.4(12)
C1 C2 O2 C5 174.6(19)
C3 C2 O2 C5 -7(2)
C4 C3 O1 C6 174(2)
C2 C3 O1 C6 -7(3)
C3 O1 C6 C5 18(4)
C2 O2 C5 C6 19(4)
O1 C6 C5 O2 -26(5)
C12 S2 C9 C10 -1.2(10)
C12 S2 C9 Si1 177.2(8)
C8 Si1 C9 C10 166.4(13)
C4 Si1 C9 C10 -71.9(13)
C7 Si1 C9 C10 44.0(14)
C8 Si1 C9 S2 -11.8(12)
C4 Si1 C9 S2 109.9(8)
C7 Si1 C9 S2 -134.1(9)
S2 C9 C10 O3 -177.8(11)
Si1 C9 C10 O3 4(2)
S2 C9 C10 C11 1.4(14)
Si1 C9 C10 C11 -176.9(10)
O3 C10 C11 O4 -3(2)
C9 C10 C11 O4 178.0(12)
O3 C10 C11 C12 178.2(12)
C9 C10 C11 C12 -1.0(16)
O4 C11 C12 S2 -178.9(10)
C10 C11 C12 S2 0.1(14)
O4 C11 C12 I2 -4.8(18)
C10 C11 C12 I2 174.1(10)
C9 S2 C12 C11 0.6(10)
C9 S2 C12 I2 -173.8(8)
C9 C10 O3 C13 -168.1(16)
C11 C10 O3 C13 13(2)
C12 C11 O4 C14 -168.9(15)
C10 C11 O4 C14 12(2)
C11 O4 C14 C13 -35(3)
O4 C14 C13 O3 49(3)
C10 O3 C13 C14 -35(3)
